data_7131570
loop_
_publ_author_name
'Naskar, Koushik'
'Karmakar, Sudip'
'Mondal, Imtiaj'
'Sarkar, Writhabrata'
'Roy, Shantonu'
'Roy, Anupam'
'Deb, Indubhusan'

_publ_section_title
;
 Synthesis of indene-fused spiro-dibenz(ox)azepines <i>via</i>
 Rh(III)-catalyzed cascade regioselective C-H activation/annulation.
;
_journal_issue 50
_journal_name_full 'Chemical communications (Cambridge, England)'
_journal_page_first 7751
_journal_page_last 7754
_journal_paper_doi 10.1039/d3cc01416a
_journal_volume 59
_journal_year 2023
_chemical_absolute_configuration syn
_chemical_formula_moiety 'C35 H25 N O'
_chemical_formula_sum 'C35 H25 N O'
_chemical_formula_weight 475.56
_space_group_crystal_system orthorhombic
_space_group_IT_number 19
_space_group_name_Hall 'P 2ac 2ab'
_space_group_name_H-M_alt 'P 21 21 21'
_atom_sites_solution_hydrogens mixed
_atom_sites_solution_primary iterative
_audit_creation_date 2022-12-13
_audit_creation_method
;
Olex2 1.3
(compiled 2020.11.12 svn.r5f609507 for OlexSys, GUI svn.r6408)
;
_audit_update_record
;
2022-12-14 deposited with the CCDC.	2023-04-19 downloaded from the CCDC.
;
_cell_angle_alpha 90
_cell_angle_beta 90
_cell_angle_gamma 90
_cell_formula_units_Z 4
_cell_length_a 9.8267(12)
_cell_length_b 9.9692(11)
_cell_length_c 24.995(3)
_cell_measurement_reflns_used 9797
_cell_measurement_temperature 100.0
_cell_measurement_theta_max 63.63
_cell_measurement_theta_min 4.50
_cell_volume 2448.6(5)
_computing_cell_refinement 'Bruker SAINT V8.38A (Bruker AXS)'
_computing_data_collection 'Bruker APEX3 ver.2018.7-2(Bruker AXS)'
_computing_data_reduction 'Bruker SAINT V8.38A (Bruker AXS)'
_computing_molecular_graphics 'Olex2 1.3 (Dolomanov et al., 2009)'
_computing_publication_material 'Olex2 1.3 (Dolomanov et al., 2009)'
_computing_structure_refinement 'SHELXL 2018/3 (Sheldrick, 2015)'
_computing_structure_solution 'olex2.solve 1.3 (Bourhis et al., 2015)'
_diffrn_ambient_temperature 100.0
_diffrn_detector 'CPAD area detector'
_diffrn_detector_area_resol_mean 7.407
_diffrn_detector_type 'Bruker Photon III'
_diffrn_measured_fraction_theta_full 0.977
_diffrn_measured_fraction_theta_max 0.977
_diffrn_measurement_device 'four-circle diffractometer'
_diffrn_measurement_device_type 'Bruker APEX3_IMuS Diamond_Photon III (1)'
_diffrn_measurement_method '\w and \f scans'
_diffrn_radiation_collimation '0.5 mm double-pinhole'
_diffrn_radiation_monochromator 'mirror optics'
_diffrn_radiation_probe x-ray
_diffrn_radiation_type 'Cu K\a'
_diffrn_radiation_wavelength 1.54178
_diffrn_reflns_av_R_equivalents 0.0576
_diffrn_reflns_av_unetI/netI 0.0339
_diffrn_reflns_Laue_measured_fraction_full 0.977
_diffrn_reflns_Laue_measured_fraction_max 0.977
_diffrn_reflns_limit_h_max 11
_diffrn_reflns_limit_h_min -11
_diffrn_reflns_limit_k_max 11
_diffrn_reflns_limit_k_min -11
_diffrn_reflns_limit_l_max 28
_diffrn_reflns_limit_l_min -29
_diffrn_reflns_number 45710
_diffrn_reflns_point_group_measured_fraction_full 0.974
_diffrn_reflns_point_group_measured_fraction_max 0.974
_diffrn_reflns_theta_full 63.640
_diffrn_reflns_theta_max 63.640
_diffrn_reflns_theta_min 4.775
_diffrn_source 'microfocus sealed X-ray tube'
_diffrn_source_current 1.2
_diffrn_source_power 0.06
_diffrn_source_type 'Incoatec I\ms Diamond'
_diffrn_source_voltage 50.0
_diffrn_standards_number 0
_exptl_absorpt_coefficient_mu 0.595
_exptl_absorpt_correction_T_max 0.5829
_exptl_absorpt_correction_T_min 0.3814
_exptl_absorpt_correction_type multi-scan
_exptl_absorpt_process_details
;
SADABS-2016/2 (Bruker,2016/2) was used for absorption correction.
wR2(int) was 0.1545 before and 0.0803 after correction.
The Ratio of minimum to maximum transmission is 0.6543.
The \l/2 correction factor is Not present.
;
_exptl_crystal_colour 'light yellow'
_exptl_crystal_colour_modifier light
_exptl_crystal_colour_primary yellow
_exptl_crystal_density_diffrn 1.290
_exptl_crystal_description block
_exptl_crystal_F_000 1000
_exptl_crystal_recrystallization_method 'SLOW EVAPORATION'
_exptl_crystal_size_max 0.404
_exptl_crystal_size_mid 0.25
_exptl_crystal_size_min 0.18
_refine_diff_density_max 0.220
_refine_diff_density_min -0.253
_refine_diff_density_rms 0.053
_refine_ls_abs_structure_details
;
 Flack x determined using 1649 quotients [(I+)-(I-)]/[(I+)+(I-)]
 (Parsons, Flack and Wagner, Acta Cryst. B69 (2013) 249-259).
;
_refine_ls_abs_structure_Flack 0.01(8)
_refine_ls_extinction_coef 0.077(4)
_refine_ls_extinction_expression Fc^*^=kFc[1+0.001xFc^2^\l^3^/sin(2\q)]^-1/4^
_refine_ls_extinction_method 'SHELXL-2018/3 (Sheldrick 2018)'
_refine_ls_goodness_of_fit_ref 1.142
_refine_ls_hydrogen_treatment constr
_refine_ls_matrix_type full
_refine_ls_number_parameters 335
_refine_ls_number_reflns 3942
_refine_ls_number_restraints 0
_refine_ls_restrained_S_all 1.142
_refine_ls_R_factor_all 0.0378
_refine_ls_R_factor_gt 0.0377
_refine_ls_shift/su_max 0.000
_refine_ls_shift/su_mean 0.000
_refine_ls_structure_factor_coef Fsqd
_refine_ls_weighting_details 'w=1/[\s^2^(Fo^2^)+(0.0574P)^2^+0.3246P] where P=(Fo^2^+2Fc^2^)/3'
_refine_ls_weighting_scheme calc
_refine_ls_wR_factor_gt 0.0928
_refine_ls_wR_factor_ref 0.0929
_reflns_Friedel_coverage 0.734
_reflns_Friedel_fraction_full 0.970
_reflns_Friedel_fraction_max 0.970
_reflns_number_gt 3918
_reflns_number_total 3942
_reflns_threshold_expression 'I > 2\s(I)'
_cod_data_source_file d3cc01416a2.cif
_cod_data_source_block kn_02_09_0m_a
_cod_depositor_comments 'Adding full bibliography for 7131569--7131574.cif.'
_cod_database_code 7131570
_shelx_shelxl_version_number 2018/3
_shelx_space_group_comment
;
The symmetry employed for this shelxl refinement is uniquely defined
by the following loop, which should always be used as a source of
symmetry information in preference to the above space-group names.
They are only intended as comments.
;
_shelx_estimated_absorpt_t_max 0.901
_shelx_estimated_absorpt_t_min 0.795
_olex2_refinement_description
;
1. Fixed Uiso
 At 1.2 times of:
  All C(H) groups, All C(H,H) groups, All N(H) groups
2.a Riding coordinates:
 N1(H1)
2.b Secondary CH2 refined with riding coordinates:
 C7(H7A,H7B)
2.c Aromatic/amide H refined with riding coordinates:
 C16(H16), C13(H13), C10(H10), C18(H18), C2(H2), C25(H25), C28(H28), C17(H17),
 C5(H5), C24(H24), C4(H4), C11(H11), C26(H26), C12(H12), C35(H35), C19(H19),
 C27(H27), C3(H3), C31(H31), C34(H34), C32(H32), C33(H33)
;
_olex2_submission_original_sample_id KN_02_09
_olex2_submission_special_instructions 'No special instructions were received'

loop_
_space_group_symop_operation_xyz
'x, y, z'
'-x+1/2, -y, z+1/2'
'-x, y+1/2, -z+1/2'
'x+1/2, -y+1/2, -z'

loop_
_atom_site_label
_atom_site_type_symbol
_atom_site_fract_x
_atom_site_fract_y
_atom_site_fract_z
_atom_site_U_iso_or_equiv
_atom_site_adp_type
_atom_site_occupancy
_atom_site_site_symmetry_order
_atom_site_calc_flag
_atom_site_refinement_flags_posn
_atom_site_refinement_flags_adp
_atom_site_refinement_flags_occupancy
_atom_site_disorder_assembly
_atom_site_disorder_group
O1 O 0.34785(18) 0.63523(15) 0.35898(6) 0.0357(4) Uani 1 1 d . . . . .
N1 N 0.39140(18) 0.51874(17) 0.47085(7) 0.0264(4) Uani 1 1 d . . . . .
H1 H 0.310626 0.485664 0.478406 0.032 Uiso 1 1 d R U . . .
C6 C 0.5558(2) 0.6642(2) 0.51277(8) 0.0269(5) Uani 1 1 d . . . . .
C22 C 0.3809(2) 0.4087(2) 0.38278(8) 0.0258(5) Uani 1 1 d . . . . .
C15 C 0.4750(2) 0.2888(2) 0.45573(8) 0.0258(5) Uani 1 1 d . . . . .
C1 C 0.4599(2) 0.5607(2) 0.51813(8) 0.0257(5) Uani 1 1 d . . . . .
C21 C 0.3354(2) 0.2809(2) 0.37992(8) 0.0256(5) Uani 1 1 d . . . . .
C30 C 0.3675(2) 0.4910(2) 0.28471(9) 0.0275(5) Uani 1 1 d . . . . .
C23 C 0.2478(2) 0.2204(2) 0.33835(9) 0.0268(5) Uani 1 1 d . . . . .
C20 C 0.3899(2) 0.2040(2) 0.42587(8) 0.0257(5) Uani 1 1 d . . . . .
C16 C 0.5452(2) 0.2410(2) 0.49980(9) 0.0289(5) Uani 1 1 d . . . . .
H16 H 0.605773 0.297446 0.519076 0.035 Uiso 1 1 calc R U . . .
C13 C 0.7879(2) 0.6436(2) 0.40504(8) 0.0301(5) Uani 1 1 d . . . . .
H13 H 0.822110 0.731782 0.410224 0.036 Uiso 1 1 calc R U . . .
C10 C 0.6886(2) 0.3902(2) 0.38849(8) 0.0299(5) Uani 1 1 d . . . . .
H10 H 0.654184 0.302559 0.382288 0.036 Uiso 1 1 calc R U . . .
C8 C 0.6597(2) 0.6117(2) 0.42475(8) 0.0264(5) Uani 1 1 d . . . . .
C9 C 0.6086(2) 0.4824(2) 0.41647(8) 0.0255(5) Uani 1 1 d . . . . .
C29 C 0.3626(2) 0.5196(2) 0.34360(9) 0.0273(5) Uani 1 1 d . . . . .
C18 C 0.4371(2) 0.0256(2) 0.48682(9) 0.0319(5) Uani 1 1 d . . . . .
H18 H 0.423252 -0.064093 0.498500 0.038 Uiso 1 1 calc R U . . .
C14 C 0.4680(2) 0.4310(2) 0.43321(8) 0.0252(5) Uani 1 1 d . . . . .
C2 C 0.4302(2) 0.5085(2) 0.56842(8) 0.0291(5) Uani 1 1 d . . . . .
H2 H 0.364442 0.439220 0.572007 0.035 Uiso 1 1 calc R U . . .
C25 C 0.2058(2) 0.0463(2) 0.27369(9) 0.0356(5) Uani 1 1 d . . . . .
H25 H 0.232189 -0.035627 0.257260 0.043 Uiso 1 1 calc R U . . .
C28 C 0.1325(2) 0.2873(2) 0.32003(9) 0.0292(5) Uani 1 1 d . . . . .
H28 H 0.107539 0.370608 0.335658 0.035 Uiso 1 1 calc R U . . .
C17 C 0.5250(2) 0.1087(2) 0.51514(9) 0.0317(5) Uani 1 1 d . . . . .
H17 H 0.571867 0.074397 0.545434 0.038 Uiso 1 1 calc R U . . .
C5 C 0.6235(2) 0.7111(2) 0.55801(8) 0.0286(5) Uani 1 1 d . . . . .
H5 H 0.690079 0.779653 0.554602 0.034 Uiso 1 1 calc R U . . .
C24 C 0.2831(2) 0.0985(2) 0.31477(9) 0.0308(5) Uani 1 1 d . . . . .
H24 H 0.360879 0.051136 0.327077 0.037 Uiso 1 1 calc R U . . .
C4 C 0.5941(2) 0.6580(2) 0.60818(9) 0.0304(5) Uani 1 1 d . . . . .
H4 H 0.640712 0.690297 0.638873 0.036 Uiso 1 1 calc R U . . .
C11 C 0.8169(2) 0.4232(2) 0.36955(9) 0.0334(5) Uani 1 1 d . . . . .
H11 H 0.869770 0.358674 0.350842 0.040 Uiso 1 1 calc R U . . .
C26 C 0.0900(2) 0.1122(3) 0.25621(9) 0.0370(5) Uani 1 1 d . . . . .
H26 H 0.035686 0.074523 0.228606 0.044 Uiso 1 1 calc R U . . .
C7 C 0.5834(2) 0.7159(2) 0.45728(8) 0.0283(5) Uani 1 1 d . . . . .
H7A H 0.638085 0.799118 0.459429 0.034 Uiso 1 1 calc R U . . .
H7B H 0.496267 0.737551 0.439396 0.034 Uiso 1 1 calc R U . . .
C12 C 0.8672(2) 0.5510(2) 0.37813(9) 0.0320(5) Uani 1 1 d . . . . .
H12 H 0.955267 0.574933 0.365675 0.038 Uiso 1 1 calc R U . . .
C35 C 0.2985(2) 0.5786(2) 0.25030(9) 0.0310(5) Uani 1 1 d . . . . .
H35 H 0.252335 0.654337 0.264516 0.037 Uiso 1 1 calc R U . . .
C19 C 0.3692(2) 0.0718(2) 0.44170(9) 0.0297(5) Uani 1 1 d . . . . .
H19 H 0.310094 0.014534 0.422133 0.036 Uiso 1 1 calc R U . . .
C27 C 0.0538(2) 0.2340(2) 0.27932(9) 0.0344(5) Uani 1 1 d . . . . .
H27 H -0.024743 0.280433 0.267194 0.041 Uiso 1 1 calc R U . . .
C3 C 0.4968(2) 0.5579(2) 0.61355(9) 0.0308(5) Uani 1 1 d . . . . .
H3 H 0.475714 0.523129 0.647946 0.037 Uiso 1 1 calc R U . . .
C31 C 0.4391(2) 0.3830(2) 0.26281(9) 0.0303(5) Uani 1 1 d . . . . .
H31 H 0.488067 0.324094 0.285665 0.036 Uiso 1 1 calc R U . . .
C34 C 0.2972(2) 0.5554(2) 0.19582(10) 0.0357(5) Uani 1 1 d . . . . .
H34 H 0.248596 0.614156 0.172793 0.043 Uiso 1 1 calc R U . . .
C32 C 0.4391(2) 0.3610(2) 0.20822(9) 0.0346(5) Uani 1 1 d . . . . .
H32 H 0.488504 0.287683 0.193650 0.042 Uiso 1 1 calc R U . . .
C33 C 0.3669(3) 0.4464(2) 0.17463(9) 0.0370(6) Uani 1 1 d . . . . .
H33 H 0.365134 0.430202 0.137186 0.044 Uiso 1 1 calc R U . . .

loop_
_atom_site_aniso_label
_atom_site_aniso_U_11
_atom_site_aniso_U_22
_atom_site_aniso_U_33
_atom_site_aniso_U_23
_atom_site_aniso_U_13
_atom_site_aniso_U_12
O1 0.0498(9) 0.0197(8) 0.0376(9) -0.0006(6) 0.0002(7) 0.0056(7)
N1 0.0252(9) 0.0209(9) 0.0330(9) -0.0042(7) 0.0012(7) 0.0006(7)
C6 0.0303(11) 0.0162(9) 0.0342(11) -0.0026(8) 0.0013(9) 0.0027(8)
C22 0.0261(10) 0.0206(11) 0.0308(11) -0.0021(8) 0.0008(8) 0.0019(8)
C15 0.0265(10) 0.0201(10) 0.0308(10) -0.0010(8) 0.0020(8) 0.0002(8)
C1 0.0262(10) 0.0182(10) 0.0328(11) -0.0022(8) 0.0005(8) 0.0034(8)
C21 0.0255(10) 0.0218(11) 0.0294(10) -0.0034(8) 0.0030(8) 0.0020(8)
C30 0.0276(10) 0.0206(10) 0.0344(11) 0.0010(8) 0.0006(9) -0.0024(9)
C23 0.0275(11) 0.0222(11) 0.0307(11) -0.0014(8) 0.0028(8) -0.0029(9)
C20 0.0257(10) 0.0211(10) 0.0303(10) -0.0023(8) 0.0028(8) -0.0001(8)
C16 0.0288(10) 0.0251(10) 0.0326(10) -0.0015(8) 0.0009(9) 0.0027(9)
C13 0.0370(12) 0.0233(11) 0.0299(11) 0.0010(9) 0.0000(9) -0.0062(10)
C10 0.0307(11) 0.0239(11) 0.0352(11) -0.0049(9) 0.0005(9) -0.0021(9)
C8 0.0314(11) 0.0210(10) 0.0269(10) 0.0012(8) -0.0022(8) 0.0017(9)
C9 0.0275(11) 0.0215(10) 0.0276(10) 0.0000(8) -0.0011(8) 0.0003(8)
C29 0.0259(10) 0.0205(11) 0.0354(11) 0.0008(9) -0.0002(8) -0.0002(8)
C18 0.0383(12) 0.0201(11) 0.0372(11) 0.0014(8) 0.0044(10) 0.0005(9)
C14 0.0261(10) 0.0183(10) 0.0313(10) -0.0028(8) 0.0008(8) 0.0009(8)
C2 0.0307(11) 0.0213(10) 0.0354(11) -0.0007(8) 0.0031(9) 0.0007(9)
C25 0.0378(12) 0.0307(12) 0.0383(12) -0.0097(10) 0.0032(10) -0.0035(10)
C28 0.0278(11) 0.0257(11) 0.0342(11) -0.0050(9) 0.0033(9) -0.0006(9)
C17 0.0336(11) 0.0264(11) 0.0352(12) 0.0013(9) 0.0018(9) 0.0040(9)
C5 0.0295(11) 0.0198(10) 0.0366(11) -0.0044(9) -0.0009(9) 0.0024(8)
C24 0.0315(11) 0.0245(11) 0.0366(11) -0.0029(9) 0.0018(9) -0.0015(9)
C4 0.0316(11) 0.0246(11) 0.0349(11) -0.0049(9) -0.0026(9) 0.0052(9)
C11 0.0312(11) 0.0336(12) 0.0353(11) -0.0067(10) 0.0046(9) 0.0011(10)
C26 0.0373(12) 0.0409(13) 0.0327(11) -0.0082(10) 0.0004(10) -0.0062(11)
C7 0.0347(11) 0.0160(10) 0.0341(11) -0.0009(8) 0.0008(9) -0.0008(9)
C12 0.0301(11) 0.0349(12) 0.0310(11) -0.0019(9) 0.0031(9) -0.0046(10)
C35 0.0309(11) 0.0238(11) 0.0384(12) 0.0025(9) -0.0021(9) -0.0016(9)
C19 0.0325(11) 0.0201(10) 0.0365(12) -0.0020(9) 0.0023(9) -0.0005(9)
C27 0.0295(11) 0.0383(13) 0.0353(11) -0.0018(10) -0.0009(9) 0.0007(10)
C3 0.0357(12) 0.0249(11) 0.0316(12) 0.0011(9) 0.0016(9) 0.0051(9)
C31 0.0312(10) 0.0239(11) 0.0357(11) 0.0011(9) 0.0031(9) -0.0025(9)
C34 0.0386(12) 0.0300(12) 0.0385(12) 0.0051(10) -0.0056(10) -0.0060(10)
C32 0.0376(12) 0.0275(11) 0.0387(12) -0.0027(9) 0.0064(10) -0.0036(10)
C33 0.0433(13) 0.0354(13) 0.0324(11) -0.0004(10) 0.0004(10) -0.0081(11)

loop_
_atom_type_symbol
_atom_type_description
_atom_type_scat_dispersion_real
_atom_type_scat_dispersion_imag
_atom_type_scat_source
C C 0.0181 0.0091 'International Tables Vol C Tables 4.2.6.8 and 6.1.1.4'
H H 0.0000 0.0000 'International Tables Vol C Tables 4.2.6.8 and 6.1.1.4'
N N 0.0311 0.0180 'International Tables Vol C Tables 4.2.6.8 and 6.1.1.4'
O O 0.0492 0.0322 'International Tables Vol C Tables 4.2.6.8 and 6.1.1.4'

loop_
_geom_angle_atom_site_label_1
_geom_angle_atom_site_label_2
_geom_angle_atom_site_label_3
_geom_angle
_geom_angle_site_symmetry_1
_geom_angle_site_symmetry_3
_geom_angle_publ_flag
C1 N1 H1 111.0 . . ?
C1 N1 C14 117.27(16) . . ?
C14 N1 H1 111.8 . . ?
C1 C6 C7 117.44(18) . . ?
C5 C6 C1 119.3(2) . . ?
C5 C6 C7 123.19(19) . . ?
C21 C22 C29 128.74(19) . . ?
C21 C22 C14 111.26(18) . . ?
C29 C22 C14 119.92(18) . . ?
C20 C15 C14 109.67(18) . . ?
C16 C15 C20 120.8(2) . . ?
C16 C15 C14 129.4(2) . . ?
C6 C1 N1 117.03(18) . . ?
C2 C1 N1 122.74(19) . . ?
C2 C1 C6 120.14(19) . . ?
C22 C21 C23 127.9(2) . . ?
C22 C21 C20 109.13(18) . . ?
C23 C21 C20 123.01(19) . . ?
C35 C30 C29 117.95(19) . . ?
C31 C30 C29 123.13(19) . . ?
C31 C30 C35 118.9(2) . . ?
C28 C23 C21 120.69(19) . . ?
C28 C23 C24 118.7(2) . . ?
C24 C23 C21 120.51(19) . . ?
C15 C20 C21 108.38(18) . . ?
C19 C20 C15 120.4(2) . . ?
C19 C20 C21 131.2(2) . . ?
C15 C16 H16 120.8 . . ?
C15 C16 C17 118.4(2) . . ?
C17 C16 H16 120.8 . . ?
C8 C13 H13 119.0 . . ?
C12 C13 H13 119.0 . . ?
C12 C13 C8 122.0(2) . . ?
C9 C10 H10 119.1 . . ?
C11 C10 H10 119.1 . . ?
C11 C10 C9 121.8(2) . . ?
C13 C8 C9 119.0(2) . . ?
C13 C8 C7 118.7(2) . . ?
C9 C8 C7 122.19(19) . . ?
C10 C9 C8 118.56(19) . . ?
C10 C9 C14 115.10(18) . . ?
C8 C9 C14 126.29(19) . . ?
O1 C29 C22 120.48(19) . . ?
O1 C29 C30 119.42(19) . . ?
C22 C29 C30 120.06(18) . . ?
C17 C18 H18 119.5 . . ?
C19 C18 H18 119.5 . . ?
C19 C18 C17 120.9(2) . . ?
N1 C14 C22 108.71(16) . . ?
N1 C14 C15 109.59(16) . . ?
N1 C14 C9 115.57(17) . . ?
C15 C14 C22 101.14(17) . . ?
C15 C14 C9 111.76(17) . . ?
C9 C14 C22 109.04(16) . . ?
C1 C2 H2 120.0 . . ?
C1 C2 C3 120.0(2) . . ?
C3 C2 H2 120.0 . . ?
C24 C25 H25 119.7 . . ?
C24 C25 C26 120.5(2) . . ?
C26 C25 H25 119.7 . . ?
C23 C28 H28 119.6 . . ?
C27 C28 C23 120.8(2) . . ?
C27 C28 H28 119.6 . . ?
C16 C17 C18 121.0(2) . . ?
C16 C17 H17 119.5 . . ?
C18 C17 H17 119.5 . . ?
C6 C5 H5 119.8 . . ?
C4 C5 C6 120.3(2) . . ?
C4 C5 H5 119.8 . . ?
C23 C24 H24 119.8 . . ?
C25 C24 C23 120.5(2) . . ?
C25 C24 H24 119.8 . . ?
C5 C4 H4 119.9 . . ?
C3 C4 C5 120.2(2) . . ?
C3 C4 H4 119.9 . . ?
C10 C11 H11 120.3 . . ?
C12 C11 C10 119.4(2) . . ?
C12 C11 H11 120.3 . . ?
C25 C26 H26 120.2 . . ?
C25 C26 C27 119.6(2) . . ?
C27 C26 H26 120.2 . . ?
C6 C7 C8 110.41(17) . . ?
C6 C7 H7A 109.6 . . ?
C6 C7 H7B 109.6 . . ?
C8 C7 H7A 109.6 . . ?
C8 C7 H7B 109.6 . . ?
H7A C7 H7B 108.1 . . ?
C13 C12 C11 119.3(2) . . ?
C13 C12 H12 120.4 . . ?
C11 C12 H12 120.4 . . ?
C30 C35 H35 119.8 . . ?
C34 C35 C30 120.4(2) . . ?
C34 C35 H35 119.8 . . ?
C20 C19 H19 120.8 . . ?
C18 C19 C20 118.4(2) . . ?
C18 C19 H19 120.8 . . ?
C28 C27 C26 119.8(2) . . ?
C28 C27 H27 120.1 . . ?
C26 C27 H27 120.1 . . ?
C2 C3 H3 120.0 . . ?
C4 C3 C2 119.9(2) . . ?
C4 C3 H3 120.0 . . ?
C30 C31 H31 119.7 . . ?
C32 C31 C30 120.6(2) . . ?
C32 C31 H31 119.7 . . ?
C35 C34 H34 119.9 . . ?
C35 C34 C33 120.1(2) . . ?
C33 C34 H34 119.9 . . ?
C31 C32 H32 120.0 . . ?
C31 C32 C33 119.9(2) . . ?
C33 C32 H32 120.0 . . ?
C34 C33 C32 120.0(2) . . ?
C34 C33 H33 120.0 . . ?
C32 C33 H33 120.0 . . ?

loop_
_geom_bond_atom_site_label_1
_geom_bond_atom_site_label_2
_geom_bond_distance
_geom_bond_site_symmetry_2
_geom_bond_publ_flag
O1 C29 1.224(3) . ?
N1 H1 0.8800 . ?
N1 C1 1.423(3) . ?
N1 C14 1.489(3) . ?
C6 C1 1.404(3) . ?
C6 C5 1.393(3) . ?
C6 C7 1.504(3) . ?
C22 C21 1.352(3) . ?
C22 C29 1.488(3) . ?
C22 C14 1.540(3) . ?
C15 C20 1.404(3) . ?
C15 C16 1.385(3) . ?
C15 C14 1.526(3) . ?
C1 C2 1.392(3) . ?
C21 C23 1.478(3) . ?
C21 C20 1.481(3) . ?
C30 C29 1.500(3) . ?
C30 C35 1.400(3) . ?
C30 C31 1.398(3) . ?
C23 C28 1.392(3) . ?
C23 C24 1.395(3) . ?
C20 C19 1.391(3) . ?
C16 H16 0.9500 . ?
C16 C17 1.388(3) . ?
C13 H13 0.9500 . ?
C13 C8 1.389(3) . ?
C13 C12 1.382(3) . ?
C10 H10 0.9500 . ?
C10 C9 1.397(3) . ?
C10 C11 1.386(3) . ?
C8 C9 1.398(3) . ?
C8 C7 1.518(3) . ?
C9 C14 1.532(3) . ?
C18 H18 0.9500 . ?
C18 C17 1.391(3) . ?
C18 C19 1.389(3) . ?
C2 H2 0.9500 . ?
C2 C3 1.394(3) . ?
C25 H25 0.9500 . ?
C25 C24 1.379(3) . ?
C25 C26 1.385(4) . ?
C28 H28 0.9500 . ?
C28 C27 1.384(3) . ?
C17 H17 0.9500 . ?
C5 H5 0.9500 . ?
C5 C4 1.392(3) . ?
C24 H24 0.9500 . ?
C4 H4 0.9500 . ?
C4 C3 1.387(3) . ?
C11 H11 0.9500 . ?
C11 C12 1.384(3) . ?
C26 H26 0.9500 . ?
C26 C27 1.390(4) . ?
C7 H7A 0.9900 . ?
C7 H7B 0.9900 . ?
C12 H12 0.9500 . ?
C35 H35 0.9500 . ?
C35 C34 1.381(3) . ?
C19 H19 0.9500 . ?
C27 H27 0.9500 . ?
C3 H3 0.9500 . ?
C31 H31 0.9500 . ?
C31 C32 1.382(3) . ?
C34 H34 0.9500 . ?
C34 C33 1.389(4) . ?
C32 H32 0.9500 . ?
C32 C33 1.391(3) . ?
C33 H33 0.9500 . ?

loop_
_geom_torsion_atom_site_label_1
_geom_torsion_atom_site_label_2
_geom_torsion_atom_site_label_3
_geom_torsion_atom_site_label_4
_geom_torsion
_geom_torsion_site_symmetry_1
_geom_torsion_site_symmetry_2
_geom_torsion_site_symmetry_3
_geom_torsion_site_symmetry_4
_geom_torsion_publ_flag
N1 C1 C2 C3 -177.22(19) . . . . ?
C6 C1 C2 C3 -0.8(3) . . . . ?
C6 C5 C4 C3 -0.1(3) . . . . ?
C22 C21 C23 C28 -45.2(3) . . . . ?
C22 C21 C23 C24 131.4(2) . . . . ?
C22 C21 C20 C15 -2.4(2) . . . . ?
C22 C21 C20 C19 177.4(2) . . . . ?
C15 C20 C19 C18 -1.5(3) . . . . ?
C15 C16 C17 C18 0.4(3) . . . . ?
C1 N1 C14 C22 -174.71(17) . . . . ?
C1 N1 C14 C15 75.6(2) . . . . ?
C1 N1 C14 C9 -51.8(2) . . . . ?
C1 C6 C5 C4 -1.5(3) . . . . ?
C1 C6 C7 C8 -70.2(2) . . . . ?
C1 C2 C3 C4 -0.8(3) . . . . ?
C21 C22 C29 O1 144.6(2) . . . . ?
C21 C22 C29 C30 -37.7(3) . . . . ?
C21 C22 C14 N1 -110.17(19) . . . . ?
C21 C22 C14 C15 5.1(2) . . . . ?
C21 C22 C14 C9 123.03(19) . . . . ?
C21 C23 C28 C27 176.9(2) . . . . ?
C21 C23 C24 C25 -176.0(2) . . . . ?
C21 C20 C19 C18 178.7(2) . . . . ?
C30 C35 C34 C33 -1.3(3) . . . . ?
C30 C31 C32 C33 -0.4(3) . . . . ?
C23 C21 C20 C15 176.61(18) . . . . ?
C23 C21 C20 C19 -3.6(4) . . . . ?
C23 C28 C27 C26 -0.1(3) . . . . ?
C20 C15 C16 C17 -2.7(3) . . . . ?
C20 C15 C14 N1 108.14(18) . . . . ?
C20 C15 C14 C22 -6.5(2) . . . . ?
C20 C15 C14 C9 -122.41(19) . . . . ?
C20 C21 C23 C28 136.0(2) . . . . ?
C20 C21 C23 C24 -47.3(3) . . . . ?
C16 C15 C20 C21 -176.9(2) . . . . ?
C16 C15 C20 C19 3.3(3) . . . . ?
C16 C15 C14 N1 -68.9(3) . . . . ?
C16 C15 C14 C22 176.4(2) . . . . ?
C16 C15 C14 C9 60.5(3) . . . . ?
C13 C8 C9 C10 -0.2(3) . . . . ?
C13 C8 C9 C14 -177.39(19) . . . . ?
C13 C8 C7 C6 -119.2(2) . . . . ?
C10 C9 C14 N1 169.89(17) . . . . ?
C10 C9 C14 C22 -67.3(2) . . . . ?
C10 C9 C14 C15 43.6(2) . . . . ?
C10 C11 C12 C13 -0.6(3) . . . . ?
C8 C13 C12 C11 1.2(3) . . . . ?
C8 C9 C14 N1 -12.8(3) . . . . ?
C8 C9 C14 C22 110.0(2) . . . . ?
C8 C9 C14 C15 -139.0(2) . . . . ?
C9 C10 C11 C12 -0.5(3) . . . . ?
C9 C8 C7 C6 57.2(3) . . . . ?
C29 C22 C21 C23 -4.3(4) . . . . ?
C29 C22 C21 C20 174.60(19) . . . . ?
C29 C22 C14 N1 72.9(2) . . . . ?
C29 C22 C14 C15 -171.81(18) . . . . ?
C29 C22 C14 C9 -53.9(2) . . . . ?
C29 C30 C35 C34 -178.6(2) . . . . ?
C29 C30 C31 C32 179.6(2) . . . . ?
C14 N1 C1 C6 77.2(2) . . . . ?
C14 N1 C1 C2 -106.3(2) . . . . ?
C14 C22 C21 C23 179.07(19) . . . . ?
C14 C22 C21 C20 -2.0(2) . . . . ?
C14 C22 C29 O1 -39.1(3) . . . . ?
C14 C22 C29 C30 138.6(2) . . . . ?
C14 C15 C20 C21 5.8(2) . . . . ?
C14 C15 C20 C19 -174.05(19) . . . . ?
C14 C15 C16 C17 174.1(2) . . . . ?
C25 C26 C27 C28 -0.9(3) . . . . ?
C28 C23 C24 C25 0.7(3) . . . . ?
C17 C18 C19 C20 -0.8(3) . . . . ?
C5 C6 C1 N1 178.56(19) . . . . ?
C5 C6 C1 C2 1.9(3) . . . . ?
C5 C6 C7 C8 107.7(2) . . . . ?
C5 C4 C3 C2 1.2(3) . . . . ?
C24 C23 C28 C27 0.2(3) . . . . ?
C24 C25 C26 C27 1.8(4) . . . . ?
C11 C10 C9 C8 0.8(3) . . . . ?
C11 C10 C9 C14 178.4(2) . . . . ?
C26 C25 C24 C23 -1.7(3) . . . . ?
C7 C6 C1 N1 -3.5(3) . . . . ?
C7 C6 C1 C2 179.89(19) . . . . ?
C7 C6 C5 C4 -179.33(19) . . . . ?
C7 C8 C9 C10 -176.56(19) . . . . ?
C7 C8 C9 C14 6.2(3) . . . . ?
C12 C13 C8 C9 -0.9(3) . . . . ?
C12 C13 C8 C7 175.7(2) . . . . ?
C35 C30 C29 O1 -27.6(3) . . . . ?
C35 C30 C29 C22 154.7(2) . . . . ?
C35 C30 C31 C32 -1.5(3) . . . . ?
C35 C34 C33 C32 -0.6(4) . . . . ?
C19 C18 C17 C16 1.4(3) . . . . ?
C31 C30 C29 O1 151.3(2) . . . . ?
C31 C30 C29 C22 -26.4(3) . . . . ?
C31 C30 C35 C34 2.4(3) . . . . ?
C31 C32 C33 C34 1.5(3) . . . . ?
